data_1564748
loop_
_publ_author_name
'Eslava-Gonzalez, Itzel'
'Vald\'es, Hugo'
'Teresa Ram\'irez-Apan, Mar\'ia'
'Hernandez-Ortega, Sim\'on'
'Rosario Zerme\~no-Ortega, Miriam'
'Avila-Sorrosa, Alcives'
'Morales-Morales, David'

_publ_section_title
;
 Synthesis of theophylline-based iridium(I) N-heterocyclic carbene
 complexes including fluorinated-thiophenolate ligands. Preliminary
 evaluation of their in vitro anticancer activity
;
_journal_name_full 'Inorganica Chimica Acta'
_journal_page_first 119588
_journal_paper_doi 10.1016/j.ica.2020.119588
_journal_volume 507
_journal_year 2020
_chemical_formula_moiety 'C29 H28 F4 Ir N4 O2 S'
_chemical_formula_sum 'C29 H28 F4 Ir N4 O2 S'
_chemical_formula_weight 764.81
_space_group_crystal_system triclinic
_space_group_IT_number 2
_space_group_name_Hall '-P 1'
_space_group_name_H-M_alt 'P -1'
_atom_sites_solution_hydrogens geom
_audit_creation_method SHELXL-2014/7
_cell_angle_alpha 78.7458(14)
_cell_angle_beta 86.3229(14)
_cell_angle_gamma 77.6856(14)
_cell_formula_units_Z 2
_cell_length_a 7.3026(4)
_cell_length_b 9.4501(5)
_cell_length_c 20.9232(10)
_cell_measurement_reflns_used 9964
_cell_measurement_temperature 298(2)
_cell_measurement_theta_max 25.36
_cell_measurement_theta_min 2.25
_cell_volume 1383.19(12)
_computing_cell_refinement 'APEX3 v2016.1 (Bruker, 2014)'
_computing_data_collection 'APEX3 v2016.1 (Bruker, 2014)'
_computing_data_reduction 'SAINT V8.37A  (Bruker, 2014)'
_computing_molecular_graphics 'Ortep-3 Ver 2.02 L.J. Farrugia (1997) J. Appl. Cryst. 30, 565'
_computing_publication_material 'SHELXL-2014/7 (Sheldrick, 2014)'
_computing_structure_refinement 'SHELXL-2014/7 (Sheldrick, 2014)'
_computing_structure_solution 'SHELXS-2014 (Bruker, 2014)'
_diffrn_ambient_temperature 298(2)
_diffrn_detector_area_resol_mean 52.0833
_diffrn_measured_fraction_theta_full 0.997
_diffrn_measured_fraction_theta_max 0.995
_diffrn_measurement_device_type 'Bruker D8 Venture \k-geometry diffractometer 208039-01'
_diffrn_measurement_method \w-scans
_diffrn_radiation_type MoK\a
_diffrn_radiation_wavelength 0.71073
_diffrn_reflns_av_R_equivalents 0.0281
_diffrn_reflns_av_unetI/netI 0.0320
_diffrn_reflns_Laue_measured_fraction_full 0.997
_diffrn_reflns_Laue_measured_fraction_max 0.995
_diffrn_reflns_limit_h_max 8
_diffrn_reflns_limit_h_min -7
_diffrn_reflns_limit_k_max 11
_diffrn_reflns_limit_k_min -11
_diffrn_reflns_limit_l_max 25
_diffrn_reflns_limit_l_min -25
_diffrn_reflns_number 15479
_diffrn_reflns_point_group_measured_fraction_full 0.997
_diffrn_reflns_point_group_measured_fraction_max 0.995
_diffrn_reflns_theta_full 25.242
_diffrn_reflns_theta_max 25.364
_diffrn_reflns_theta_min 2.245
_diffrn_source 'micro-focus X-ray source'
_exptl_absorpt_coefficient_mu 4.964
_exptl_absorpt_correction_T_max 0.7452
_exptl_absorpt_correction_T_min 0.4839
_exptl_absorpt_correction_type multi-scan
_exptl_absorpt_process_details
; 
 SADABS 2016/2: Krause, L., Herbst-Irmer, R., Sheldrick G.M. & Stalke D., 
 J. Appl. Cryst. 48 (2015) 3-10 
;
_exptl_crystal_colour yellow
_exptl_crystal_density_diffrn 1.836
_exptl_crystal_description 'Prism from CH2Cl2,'
_exptl_crystal_F_000 750
_exptl_crystal_size_max 0.315
_exptl_crystal_size_mid 0.064
_exptl_crystal_size_min 0.037
_refine_diff_density_max 1.465
_refine_diff_density_min -0.437
_refine_diff_density_rms 0.104
_refine_ls_extinction_coef .
_refine_ls_extinction_method none
_refine_ls_goodness_of_fit_ref 1.172
_refine_ls_hydrogen_treatment constr
_refine_ls_matrix_type full
_refine_ls_number_parameters 373
_refine_ls_number_reflns 5059
_refine_ls_number_restraints 0
_refine_ls_restrained_S_all 1.172
_refine_ls_R_factor_all 0.0358
_refine_ls_R_factor_gt 0.0306
_refine_ls_shift/su_max 0.001
_refine_ls_shift/su_mean 0.000
_refine_ls_structure_factor_coef Fsqd
_refine_ls_weighting_details 'w=1/[\s^2^(Fo^2^)+(0.0277P)^2^+0.9266P] where P=(Fo^2^+2Fc^2^)/3'
_refine_ls_weighting_scheme calc
_refine_ls_wR_factor_gt 0.0619
_refine_ls_wR_factor_ref 0.0648
_reflns_Friedel_coverage 0.000
_reflns_Friedel_fraction_full .
_reflns_Friedel_fraction_max .
_reflns_number_gt 4578
_reflns_number_total 5059
_reflns_threshold_expression 'I > 2\s(I)'
_cod_data_source_file 499MMD18.cif
_cod_data_source_block 499MMD18
_cod_database_code 1564748
_shelx_shelxl_version_number 2014/7
_shelx_space_group_comment
; 
The symmetry employed for this shelxl refinement is uniquely defined 
by the following loop, which should always be used as a source of 
symmetry information in preference to the above space-group names. 
They are only intended as comments. 
;
_shelx_estimated_absorpt_t_min 0.304
_shelx_estimated_absorpt_t_max 0.838

loop_
_space_group_symop_operation_xyz
'x, y, z'
'-x, -y, -z'

loop_
_atom_site_label
_atom_site_type_symbol
_atom_site_fract_x
_atom_site_fract_y
_atom_site_fract_z
_atom_site_U_iso_or_equiv
_atom_site_adp_type
_atom_site_occupancy
_atom_site_site_symmetry_order
_atom_site_calc_flag
_atom_site_refinement_flags_posn
_atom_site_refinement_flags_adp
_atom_site_refinement_flags_occupancy
_atom_site_disorder_assembly
_atom_site_disorder_group
Ir1 Ir 0.54960(2) 0.62261(2) 0.20832(2) 0.03756(7) Uani 1 1 d . . . . .
S1 S 0.76030(16) 0.65759(14) 0.28053(6) 0.0490(3) Uani 1 1 d . . . . .
F1 F 0.6560(5) 0.5516(4) 0.42011(15) 0.0775(9) Uani 1 1 d . . . . .
F2 F 0.4768(6) 0.7062(5) 0.50532(16) 0.1017(13) Uani 1 1 d . . . . .
F3 F 0.4274(5) 1.1406(4) 0.34882(19) 0.0911(11) Uani 1 1 d . . . . .
F4 F 0.6196(4) 0.9873(3) 0.26299(14) 0.0630(8) Uani 1 1 d . . . . .
O1 O 0.0531(5) 1.1725(4) 0.27326(17) 0.0619(9) Uani 1 1 d . . . . .
O2 O -0.1328(5) 0.9196(4) 0.46641(17) 0.0642(10) Uani 1 1 d . . . . .
N1 N 0.2539(5) 0.8764(4) 0.24407(16) 0.0348(8) Uani 1 1 d . . . . .
N3 N 0.2548(5) 0.6747(4) 0.31439(17) 0.0388(8) Uani 1 1 d . . . . .
N4 N 0.0464(5) 0.7847(4) 0.39835(17) 0.0435(9) Uani 1 1 d . . . . .
N6 N -0.0447(5) 1.0442(4) 0.36952(19) 0.0475(9) Uani 1 1 d . . . . .
C2 C 0.3324(5) 0.7318(5) 0.2551(2) 0.0362(10) Uani 1 1 d . . . . .
C5 C -0.0503(6) 0.9170(6) 0.4147(2) 0.0483(12) Uani 1 1 d . . . . .
C7 C 0.0482(6) 1.0546(5) 0.3083(2) 0.0447(11) Uani 1 1 d . . . . .
C8 C 0.1353(5) 0.9130(4) 0.2950(2) 0.0354(9) Uani 1 1 d . . . . .
C9 C 0.1377(6) 0.7872(5) 0.3389(2) 0.0377(10) Uani 1 1 d . . . . .
C10 C 0.2787(6) 0.9779(5) 0.1836(2) 0.0410(10) Uani 1 1 d . . . . .
H10A H 0.3897 0.9351 0.1605 0.049 Uiso 1 1 calc R U . . .
H10B H 0.2993 1.0688 0.1940 0.049 Uiso 1 1 calc R U . . .
C11 C 0.1126(6) 1.0130(5) 0.1394(2) 0.0376(10) Uani 1 1 d . . . . .
C12 C -0.0277(6) 0.9341(5) 0.1496(2) 0.0441(11) Uani 1 1 d . . . . .
H12 H -0.0233 0.8581 0.1856 0.053 Uiso 1 1 calc R U . . .
C13 C -0.1752(7) 0.9656(6) 0.1075(2) 0.0569(13) Uani 1 1 d . . . . .
H13 H -0.2690 0.9112 0.1150 0.068 Uiso 1 1 calc R U . . .
C14 C -0.1823(9) 1.0770(7) 0.0548(3) 0.0702(17) Uani 1 1 d . . . . .
H14 H -0.2802 1.0978 0.0259 0.084 Uiso 1 1 calc R U . . .
C15 C -0.0463(9) 1.1578(6) 0.0445(3) 0.0709(16) Uani 1 1 d . . . . .
H15 H -0.0532 1.2351 0.0090 0.085 Uiso 1 1 calc R U . . .
C16 C 0.1022(8) 1.1261(6) 0.0863(2) 0.0569(13) Uani 1 1 d . . . . .
H16 H 0.1953 1.1813 0.0785 0.068 Uiso 1 1 calc R U . . .
C17 C 0.2928(7) 0.5159(5) 0.3395(3) 0.0576(13) Uani 1 1 d . . . . .
H17A H 0.3848 0.4670 0.3119 0.086 Uiso 1 1 calc R U . . .
H17B H 0.1792 0.4798 0.3403 0.086 Uiso 1 1 calc R U . . .
H17C H 0.3392 0.4967 0.3829 0.086 Uiso 1 1 calc R U . . .
C18 C 0.0468(8) 0.6507(6) 0.4472(3) 0.0675(15) Uani 1 1 d . . . . .
H18A H 0.1718 0.6105 0.4625 0.101 Uiso 1 1 calc R U . . .
H18B H 0.0038 0.5796 0.4281 0.101 Uiso 1 1 calc R U . . .
H18C H -0.0350 0.6740 0.4832 0.101 Uiso 1 1 calc R U . . .
C19 C -0.1367(8) 1.1836(6) 0.3892(3) 0.0691(16) Uani 1 1 d . . . . .
H19A H -0.1030 1.1825 0.4330 0.104 Uiso 1 1 calc R U . . .
H19B H -0.2702 1.1954 0.3873 0.104 Uiso 1 1 calc R U . . .
H19C H -0.0970 1.2642 0.3603 0.104 Uiso 1 1 calc R U . . .
C20 C 0.6418(6) 0.7627(5) 0.3371(2) 0.0414(10) Uani 1 1 d . . . . .
C21 C 0.6004(7) 0.6990(6) 0.4006(2) 0.0529(13) Uani 1 1 d . . . . .
C22 C 0.5068(8) 0.7787(8) 0.4442(3) 0.0646(15) Uani 1 1 d . . . . .
C23 C 0.4434(7) 0.9272(8) 0.4286(3) 0.0667(16) Uani 1 1 d . . . . .
H23 H 0.3751 0.9807 0.4582 0.080 Uiso 1 1 calc R U . . .
C24 C 0.4853(7) 0.9931(6) 0.3672(3) 0.0575(14) Uani 1 1 d . . . . .
C25 C 0.5828(6) 0.9140(6) 0.3229(2) 0.0466(11) Uani 1 1 d . . . . .
C26 C 0.3775(8) 0.5154(7) 0.1649(3) 0.0687(16) Uani 1 1 d . . . . .
H26 H 0.2963 0.5238 0.2007 0.082 Uiso 1 1 calc R U . . .
C27 C 0.3966(8) 0.6425(6) 0.1226(3) 0.0653(16) Uani 1 1 d . . . . .
H27 H 0.3254 0.7307 0.1317 0.078 Uiso 1 1 calc R U . . .
C28 C 0.5230(10) 0.6509(8) 0.0630(3) 0.093(2) Uani 1 1 d . . . . .
H28A H 0.4718 0.6097 0.0308 0.111 Uiso 1 1 calc R U . . .
H28B H 0.5197 0.7540 0.0449 0.111 Uiso 1 1 calc R U . . .
C29 C 0.7190(10) 0.5760(8) 0.0723(3) 0.0823(19) Uani 1 1 d . . . . .
H29A H 0.7974 0.6332 0.0437 0.099 Uiso 1 1 calc R U . . .
H29B H 0.7366 0.4807 0.0594 0.099 Uiso 1 1 calc R U . . .
C30 C 0.7844(7) 0.5528(6) 0.1411(2) 0.0556(13) Uani 1 1 d . . . . .
H30 H 0.8412 0.6239 0.1520 0.067 Uiso 1 1 calc R U . . .
C31 C 0.7663(7) 0.4351(5) 0.1884(3) 0.0565(13) Uani 1 1 d . . . . .
H31 H 0.8187 0.4292 0.2284 0.068 Uiso 1 1 calc R U . . .
C32 C 0.6707(10) 0.3154(6) 0.1819(4) 0.090(2) Uani 1 1 d . . . . .
H32 H 0.7287 0.2166 0.1932 0.108 Uiso 1 1 calc R U . . .
C33 C 0.4814(11) 0.3603(7) 0.1570(4) 0.099(2) Uani 1 1 d . . . . .
H33A H 0.4083 0.2899 0.1790 0.119 Uiso 1 1 calc R U . . .
H33B H 0.4876 0.3553 0.1110 0.119 Uiso 1 1 calc R U . . .

loop_
_atom_site_aniso_label
_atom_site_aniso_U_11
_atom_site_aniso_U_22
_atom_site_aniso_U_33
_atom_site_aniso_U_23
_atom_site_aniso_U_13
_atom_site_aniso_U_12
Ir1 0.03857(11) 0.02833(10) 0.04394(12) -0.00650(7) -0.00728(7) -0.00115(7)
S1 0.0350(6) 0.0576(8) 0.0553(7) -0.0166(6) -0.0059(5) -0.0049(5)
F1 0.099(2) 0.064(2) 0.069(2) 0.0094(16) -0.0109(18) -0.0313(18)
F2 0.120(3) 0.143(4) 0.050(2) -0.011(2) 0.017(2) -0.055(3)
F3 0.095(3) 0.057(2) 0.123(3) -0.035(2) -0.038(2) 0.0073(18)
F4 0.0722(19) 0.0524(18) 0.0609(19) 0.0030(14) -0.0070(15) -0.0159(15)
O1 0.074(2) 0.036(2) 0.065(2) -0.0030(17) 0.0017(19) 0.0062(17)
O2 0.054(2) 0.093(3) 0.048(2) -0.0193(19) 0.0072(18) -0.0179(19)
N1 0.0340(18) 0.0299(19) 0.038(2) -0.0018(15) -0.0070(15) -0.0023(14)
N3 0.0321(18) 0.032(2) 0.049(2) 0.0028(16) -0.0084(16) -0.0070(15)
N4 0.0346(19) 0.053(2) 0.041(2) -0.0008(17) -0.0023(17) -0.0118(17)
N6 0.040(2) 0.053(3) 0.050(2) -0.0189(19) -0.0025(18) -0.0021(18)
C2 0.033(2) 0.033(2) 0.044(3) -0.0035(18) -0.0124(19) -0.0080(18)
C5 0.033(2) 0.070(4) 0.045(3) -0.014(2) -0.004(2) -0.013(2)
C7 0.036(2) 0.045(3) 0.049(3) -0.009(2) -0.010(2) 0.004(2)
C8 0.032(2) 0.034(2) 0.038(2) -0.0055(18) -0.0047(18) -0.0035(17)
C9 0.032(2) 0.038(3) 0.043(3) -0.0031(19) -0.0080(19) -0.0083(18)
C10 0.040(2) 0.036(2) 0.044(3) -0.0020(19) 0.001(2) -0.0074(19)
C11 0.042(2) 0.033(2) 0.034(2) -0.0061(18) 0.0012(19) 0.0017(18)
C12 0.044(3) 0.037(3) 0.045(3) 0.000(2) -0.004(2) -0.001(2)
C13 0.044(3) 0.064(3) 0.063(3) -0.022(3) -0.012(2) 0.000(2)
C14 0.076(4) 0.069(4) 0.051(3) -0.009(3) -0.030(3) 0.023(3)
C15 0.098(5) 0.057(4) 0.045(3) 0.005(2) -0.012(3) 0.003(3)
C16 0.069(3) 0.049(3) 0.045(3) 0.007(2) 0.001(3) -0.009(2)
C17 0.061(3) 0.033(3) 0.071(3) 0.009(2) -0.005(3) -0.009(2)
C18 0.066(3) 0.070(4) 0.056(3) 0.012(3) 0.004(3) -0.014(3)
C19 0.064(3) 0.072(4) 0.073(4) -0.033(3) 0.001(3) 0.001(3)
C20 0.033(2) 0.046(3) 0.047(3) -0.007(2) -0.0068(19) -0.0143(19)
C21 0.054(3) 0.056(3) 0.052(3) -0.001(3) -0.008(2) -0.025(2)
C22 0.061(3) 0.097(5) 0.044(3) -0.016(3) 0.003(3) -0.033(3)
C23 0.048(3) 0.104(5) 0.060(4) -0.041(3) -0.002(3) -0.017(3)
C24 0.043(3) 0.056(3) 0.080(4) -0.028(3) -0.016(3) -0.005(2)
C25 0.037(2) 0.054(3) 0.049(3) -0.004(2) -0.008(2) -0.013(2)
C26 0.066(4) 0.065(4) 0.088(4) -0.038(3) -0.017(3) -0.015(3)
C27 0.065(3) 0.063(4) 0.068(4) -0.035(3) -0.034(3) 0.018(3)
C28 0.116(6) 0.092(5) 0.055(4) -0.022(3) -0.029(4) 0.026(4)
C29 0.102(5) 0.086(5) 0.051(3) -0.005(3) 0.001(3) -0.010(4)
C30 0.056(3) 0.048(3) 0.060(3) -0.012(2) 0.002(2) -0.002(2)
C31 0.068(3) 0.039(3) 0.055(3) -0.012(2) -0.002(3) 0.009(2)
C32 0.103(5) 0.034(3) 0.130(6) -0.022(3) -0.005(4) -0.003(3)
C33 0.135(7) 0.055(4) 0.125(6) -0.034(4) -0.030(5) -0.030(4)

loop_
_atom_type_symbol
_atom_type_description
_atom_type_scat_dispersion_real
_atom_type_scat_dispersion_imag
_atom_type_scat_source
C C 0.0033 0.0016 'International Tables Vol C Tables 4.2.6.8 and 6.1.1.4'
H H 0.0000 0.0000 'International Tables Vol C Tables 4.2.6.8 and 6.1.1.4'
N N 0.0061 0.0033 'International Tables Vol C Tables 4.2.6.8 and 6.1.1.4'
O O 0.0106 0.0060 'International Tables Vol C Tables 4.2.6.8 and 6.1.1.4'
F F 0.0171 0.0103 'International Tables Vol C Tables 4.2.6.8 and 6.1.1.4'
S S 0.1246 0.1234 'International Tables Vol C Tables 4.2.6.8 and 6.1.1.4'
Ir Ir -1.4442 7.9887 'International Tables Vol C Tables 4.2.6.8 and 6.1.1.4'

loop_
_geom_angle_atom_site_label_1
_geom_angle_atom_site_label_2
_geom_angle_atom_site_label_3
_geom_angle
_geom_angle_site_symmetry_1
_geom_angle_site_symmetry_3
C2 Ir1 C26 93.2(2) . .
C2 Ir1 C27 94.17(18) . .
C26 Ir1 C27 37.7(2) . .
C2 Ir1 C31 157.57(19) . .
C26 Ir1 C31 81.9(2) . .
C27 Ir1 C31 95.11(19) . .
C2 Ir1 C30 166.54(17) . .
C26 Ir1 C30 89.9(2) . .
C27 Ir1 C30 80.4(2) . .
C31 Ir1 C30 35.89(18) . .
C2 Ir1 S1 91.02(11) . .
C26 Ir1 S1 159.31(18) . .
C27 Ir1 S1 161.71(19) . .
C31 Ir1 S1 86.50(15) . .
C30 Ir1 S1 90.64(14) . .
C20 S1 Ir1 110.68(14) . .
C2 N1 C8 111.2(3) . .
C2 N1 C10 124.1(4) . .
C8 N1 C10 124.5(3) . .
C9 N3 C2 109.3(3) . .
C9 N3 C17 129.8(4) . .
C2 N3 C17 120.8(4) . .
C9 N4 C5 118.9(4) . .
C9 N4 C18 124.1(4) . .
C5 N4 C18 117.0(4) . .
C5 N6 C7 126.9(4) . .
C5 N6 C19 116.3(4) . .
C7 N6 C19 116.7(4) . .
N1 C2 N3 104.9(4) . .
N1 C2 Ir1 129.2(3) . .
N3 C2 Ir1 124.9(3) . .
O2 C5 N6 122.0(5) . .
O2 C5 N4 121.0(5) . .
N6 C5 N4 117.0(4) . .
O1 C7 N6 122.1(4) . .
O1 C7 C8 126.2(4) . .
N6 C7 C8 111.7(4) . .
C9 C8 N1 106.7(4) . .
C9 C8 C7 122.8(4) . .
N1 C8 C7 129.7(4) . .
C8 C9 N4 122.5(4) . .
C8 C9 N3 107.7(4) . .
N4 C9 N3 129.5(4) . .
N1 C10 C11 113.1(3) . .
N1 C10 H10A 109.0 . .
C11 C10 H10A 109.0 . .
N1 C10 H10B 109.0 . .
C11 C10 H10B 109.0 . .
H10A C10 H10B 107.8 . .
C12 C11 C16 118.4(4) . .
C12 C11 C10 122.3(4) . .
C16 C11 C10 119.3(4) . .
C11 C12 C13 121.2(4) . .
C11 C12 H12 119.4 . .
C13 C12 H12 119.4 . .
C14 C13 C12 119.6(5) . .
C14 C13 H13 120.2 . .
C12 C13 H13 120.2 . .
C15 C14 C13 120.0(5) . .
C15 C14 H14 120.0 . .
C13 C14 H14 120.0 . .
C14 C15 C16 120.6(5) . .
C14 C15 H15 119.7 . .
C16 C15 H15 119.7 . .
C11 C16 C15 120.2(5) . .
C11 C16 H16 119.9 . .
C15 C16 H16 119.9 . .
N3 C17 H17A 109.5 . .
N3 C17 H17B 109.5 . .
H17A C17 H17B 109.5 . .
N3 C17 H17C 109.5 . .
H17A C17 H17C 109.5 . .
H17B C17 H17C 109.5 . .
N4 C18 H18A 109.5 . .
N4 C18 H18B 109.5 . .
H18A C18 H18B 109.5 . .
N4 C18 H18C 109.5 . .
H18A C18 H18C 109.5 . .
H18B C18 H18C 109.5 . .
N6 C19 H19A 109.5 . .
N6 C19 H19B 109.5 . .
H19A C19 H19B 109.5 . .
N6 C19 H19C 109.5 . .
H19A C19 H19C 109.5 . .
H19B C19 H19C 109.5 . .
C25 C20 C21 114.2(4) . .
C25 C20 S1 123.5(4) . .
C21 C20 S1 122.2(4) . .
F1 C21 C22 118.3(5) . .
F1 C21 C20 119.0(5) . .
C22 C21 C20 122.7(5) . .
C21 C22 F2 118.0(6) . .
C21 C22 C23 122.3(5) . .
F2 C22 C23 119.7(5) . .
C24 C23 C22 116.4(5) . .
C24 C23 H23 121.8 . .
C22 C23 H23 121.8 . .
F3 C24 C23 119.2(5) . .
F3 C24 C25 118.9(5) . .
C23 C24 C25 121.9(5) . .
F4 C25 C24 118.4(5) . .
F4 C25 C20 119.1(4) . .
C24 C25 C20 122.5(5) . .
C27 C26 C33 124.3(6) . .
C27 C26 Ir1 71.6(3) . .
C33 C26 Ir1 111.2(4) . .
C27 C26 H26 117.8 . .
C33 C26 H26 117.8 . .
Ir1 C26 H26 87.2 . .
C26 C27 C28 125.4(5) . .
C26 C27 Ir1 70.6(3) . .
C28 C27 Ir1 111.0(4) . .
C26 C27 H27 117.3 . .
C28 C27 H27 117.3 . .
Ir1 C27 H27 88.3 . .
C29 C28 C27 116.4(5) . .
C29 C28 H28A 108.2 . .
C27 C28 H28A 108.2 . .
C29 C28 H28B 108.2 . .
C27 C28 H28B 108.2 . .
H28A C28 H28B 107.3 . .
C28 C29 C30 114.5(5) . .
C28 C29 H29A 108.6 . .
C30 C29 H29A 108.6 . .
C28 C29 H29B 108.6 . .
C30 C29 H29B 108.6 . .
H29A C29 H29B 107.6 . .
C31 C30 C29 124.5(5) . .
C31 C30 Ir1 71.2(3) . .
C29 C30 Ir1 111.4(4) . .
C31 C30 H30 117.7 . .
C29 C30 H30 117.7 . .
Ir1 C30 H30 87.5 . .
C30 C31 C32 125.9(5) . .
C30 C31 Ir1 73.0(3) . .
C32 C31 Ir1 107.6(4) . .
C30 C31 H31 117.1 . .
C32 C31 H31 117.1 . .
Ir1 C31 H31 89.5 . .
C33 C32 C31 116.6(5) . .
C33 C32 H32 121.7 . .
C31 C32 H32 121.7 . .
C32 C33 C26 115.4(5) . .
C32 C33 H33A 108.4 . .
C26 C33 H33A 108.4 . .
C32 C33 H33B 108.4 . .
C26 C33 H33B 108.4 . .
H33A C33 H33B 107.5 . .

loop_
_geom_bond_atom_site_label_1
_geom_bond_atom_site_label_2
_geom_bond_distance
_geom_bond_site_symmetry_2
Ir1 C2 2.009(4) .
Ir1 C26 2.117(5) .
Ir1 C27 2.129(5) .
Ir1 C31 2.197(4) .
Ir1 C30 2.219(5) .
Ir1 S1 2.3387(12) .
S1 C20 1.761(5) .
F1 C21 1.353(6) .
F2 C22 1.356(6) .
F3 C24 1.352(6) .
F4 C25 1.349(5) .
O1 C7 1.215(6) .
O2 C5 1.206(5) .
N1 C2 1.345(5) .
N1 C8 1.380(5) .
N1 C10 1.458(5) .
N3 C9 1.376(5) .
N3 C2 1.389(6) .
N3 C17 1.462(6) .
N4 C9 1.372(6) .
N4 C5 1.393(6) .
N4 C18 1.464(6) .
N6 C5 1.383(6) .
N6 C7 1.406(6) .
N6 C19 1.468(6) .
C7 C8 1.425(6) .
C8 C9 1.351(6) .
C10 C11 1.512(6) .
C10 H10A 0.9700 .
C10 H10B 0.9700 .
C11 C12 1.374(6) .
C11 C16 1.378(6) .
C12 C13 1.382(6) .
C12 H12 0.9300 .
C13 C14 1.363(8) .
C13 H13 0.9300 .
C14 C15 1.359(9) .
C14 H14 0.9300 .
C15 C16 1.382(7) .
C15 H15 0.9300 .
C16 H16 0.9300 .
C17 H17A 0.9600 .
C17 H17B 0.9600 .
C17 H17C 0.9600 .
C18 H18A 0.9600 .
C18 H18B 0.9600 .
C18 H18C 0.9600 .
C19 H19A 0.9600 .
C19 H19B 0.9600 .
C19 H19C 0.9600 .
C20 C25 1.380(6) .
C20 C21 1.390(7) .
C21 C22 1.354(8) .
C22 C23 1.362(8) .
C23 C24 1.360(8) .
C23 H23 0.9300 .
C24 C25 1.373(7) .
C26 C27 1.373(8) .
C26 C33 1.535(8) .
C26 H26 0.9300 .
C27 C28 1.504(9) .
C27 H27 0.9300 .
C28 C29 1.462(8) .
C28 H28A 0.9700 .
C28 H28B 0.9700 .
C29 C30 1.505(7) .
C29 H29A 0.9700 .
C29 H29B 0.9700 .
C30 C31 1.361(7) .
C30 H30 0.9300 .
C31 C32 1.481(8) .
C31 H31 0.9300 .
C32 C33 1.456(9) .
C32 H32 0.9300 .
C33 H33A 0.9700 .
C33 H33B 0.9700 .

loop_
_geom_torsion_atom_site_label_1
_geom_torsion_atom_site_label_2
_geom_torsion_atom_site_label_3
_geom_torsion_atom_site_label_4
_geom_torsion
_geom_torsion_site_symmetry_1
_geom_torsion_site_symmetry_2
_geom_torsion_site_symmetry_3
_geom_torsion_site_symmetry_4
C8 N1 C2 N3 2.1(4) . . . .
C10 N1 C2 N3 -173.0(3) . . . .
C8 N1 C2 Ir1 -166.9(3) . . . .
C10 N1 C2 Ir1 18.0(6) . . . .
C9 N3 C2 N1 -2.5(4) . . . .
C17 N3 C2 N1 173.7(4) . . . .
C9 N3 C2 Ir1 167.1(3) . . . .
C17 N3 C2 Ir1 -16.7(5) . . . .
C7 N6 C5 O2 179.3(4) . . . .
C19 N6 C5 O2 3.0(6) . . . .
C7 N6 C5 N4 0.2(6) . . . .
C19 N6 C5 N4 -176.1(4) . . . .
C9 N4 C5 O2 179.8(4) . . . .
C18 N4 C5 O2 -1.5(6) . . . .
C9 N4 C5 N6 -1.1(6) . . . .
C18 N4 C5 N6 177.6(4) . . . .
C5 N6 C7 O1 -176.1(4) . . . .
C19 N6 C7 O1 0.2(6) . . . .
C5 N6 C7 C8 2.5(6) . . . .
C19 N6 C7 C8 178.8(4) . . . .
C2 N1 C8 C9 -0.8(4) . . . .
C10 N1 C8 C9 174.2(4) . . . .
C2 N1 C8 C7 168.9(4) . . . .
C10 N1 C8 C7 -16.1(6) . . . .
O1 C7 C8 C9 174.0(4) . . . .
N6 C7 C8 C9 -4.6(6) . . . .
O1 C7 C8 N1 5.7(8) . . . .
N6 C7 C8 N1 -172.9(4) . . . .
N1 C8 C9 N4 174.8(3) . . . .
C7 C8 C9 N4 4.2(6) . . . .
N1 C8 C9 N3 -0.8(4) . . . .
C7 C8 C9 N3 -171.4(4) . . . .
C5 N4 C9 C8 -1.1(6) . . . .
C18 N4 C9 C8 -179.6(4) . . . .
C5 N4 C9 N3 173.5(4) . . . .
C18 N4 C9 N3 -5.1(7) . . . .
C2 N3 C9 C8 2.1(4) . . . .
C17 N3 C9 C8 -173.7(4) . . . .
C2 N3 C9 N4 -173.1(4) . . . .
C17 N3 C9 N4 11.1(7) . . . .
C2 N1 C10 C11 101.6(4) . . . .
C8 N1 C10 C11 -72.8(5) . . . .
N1 C10 C11 C12 -12.4(6) . . . .
N1 C10 C11 C16 168.8(4) . . . .
C16 C11 C12 C13 0.7(7) . . . .
C10 C11 C12 C13 -178.1(4) . . . .
C11 C12 C13 C14 -0.1(7) . . . .
C12 C13 C14 C15 -1.0(8) . . . .
C13 C14 C15 C16 1.4(9) . . . .
C12 C11 C16 C15 -0.2(7) . . . .
C10 C11 C16 C15 178.6(5) . . . .
C14 C15 C16 C11 -0.8(8) . . . .
Ir1 S1 C20 C25 -78.5(4) . . . .
Ir1 S1 C20 C21 101.7(4) . . . .
C25 C20 C21 F1 -178.5(4) . . . .
S1 C20 C21 F1 1.3(6) . . . .
C25 C20 C21 C22 1.2(6) . . . .
S1 C20 C21 C22 -179.0(4) . . . .
F1 C21 C22 F2 1.0(7) . . . .
C20 C21 C22 F2 -178.7(4) . . . .
F1 C21 C22 C23 -179.1(5) . . . .
C20 C21 C22 C23 1.2(8) . . . .
C21 C22 C23 C24 -2.5(8) . . . .
F2 C22 C23 C24 177.4(4) . . . .
C22 C23 C24 F3 -179.5(4) . . . .
C22 C23 C24 C25 1.4(7) . . . .
F3 C24 C25 F4 1.1(6) . . . .
C23 C24 C25 F4 -179.8(4) . . . .
F3 C24 C25 C20 -178.0(4) . . . .
C23 C24 C25 C20 1.1(7) . . . .
C21 C20 C25 F4 178.5(4) . . . .
S1 C20 C25 F4 -1.3(6) . . . .
C21 C20 C25 C24 -2.3(6) . . . .
S1 C20 C25 C24 177.9(3) . . . .
C33 C26 C27 C28 -1.0(9) . . . .
Ir1 C26 C27 C28 102.5(5) . . . .
C33 C26 C27 Ir1 -103.5(5) . . . .
C26 C27 C28 C29 -51.7(9) . . . .
Ir1 C27 C28 C29 28.9(8) . . . .
C27 C28 C29 C30 -22.7(9) . . . .
C28 C29 C30 C31 86.7(7) . . . .
C28 C29 C30 Ir1 5.5(7) . . . .
C29 C30 C31 C32 -3.8(9) . . . .
Ir1 C30 C31 C32 99.6(5) . . . .
C29 C30 C31 Ir1 -103.4(5) . . . .
C30 C31 C32 C33 -51.2(9) . . . .
Ir1 C31 C32 C33 30.1(7) . . . .
C31 C32 C33 C26 -22.3(10) . . . .
C27 C26 C33 C32 83.5(8) . . . .
Ir1 C26 C33 C32 1.9(9) . . . .
